data_7231676
loop_
_publ_author_name
'Saghatforoush, Lotfali'
'Moeini, Keyvan'
'Hosseini-Yazdi, Seyed Abolfazl'
'Mardani, Zahra'
'Hajabbas-Farshchi, Alireza'
'Jameson, Heather T.'
'Telfer, Shane G.'
'Woollins, J. Derek'

_publ_section_title
;
 Theoretical and experimental investigation of anticancer activities of an
 acyclic and symmetrical compartmental Schiff base ligand and its Co(ii),
 Cu(ii) and Zn(ii) complexes
;
_journal_issue 62
_journal_name_full 'RSC Advances'
_journal_page_first 35625
_journal_paper_doi 10.1039/C8RA07463A
_journal_volume 8
_journal_year 2018
_chemical_formula_sum 'C31 H26 Br2 N2 O5 Zn'
_chemical_formula_weight 731.73
_chemical_name_systematic
;
 ?
;
_space_group_crystal_system triclinic
_space_group_IT_number 2
_space_group_name_Hall '-P 1'
_space_group_name_H-M_alt 'P -1'
_symmetry_space_group_name_Hall '-P 1'
_symmetry_space_group_name_H-M 'P -1'
_atom_sites_solution_hydrogens geom
_audit_creation_method SHELXL-2013
_audit_update_record
;
2018-03-10 deposited with the CCDC.
2018-10-08 downloaded from the CCDC.
;
_cell_angle_alpha 92.958(7)
_cell_angle_beta 96.172(7)
_cell_angle_gamma 106.824(7)
_cell_formula_units_Z 2
_cell_length_a 7.1537(6)
_cell_length_b 8.5883(6)
_cell_length_c 24.6179(17)
_cell_measurement_temperature 163(2)
_cell_volume 1433.9(2)
_computing_structure_refinement 'SHELXL-2013 (Sheldrick, 2013)'
_diffrn_ambient_temperature 163(2)
_diffrn_measured_fraction_theta_full 0.965
_diffrn_measured_fraction_theta_max 0.936
_diffrn_radiation_type CuK\a
_diffrn_radiation_wavelength 1.54178
_diffrn_reflns_av_R_equivalents 0.0763
_diffrn_reflns_av_unetI/netI 0.0907
_diffrn_reflns_Laue_measured_fraction_full 0.965
_diffrn_reflns_Laue_measured_fraction_max 0.936
_diffrn_reflns_limit_h_max 5
_diffrn_reflns_limit_h_min -8
_diffrn_reflns_limit_k_max 10
_diffrn_reflns_limit_k_min -10
_diffrn_reflns_limit_l_max 30
_diffrn_reflns_limit_l_min -30
_diffrn_reflns_number 18870
_diffrn_reflns_point_group_measured_fraction_full 0.965
_diffrn_reflns_point_group_measured_fraction_max 0.936
_diffrn_reflns_theta_full 67.679
_diffrn_reflns_theta_max 72.023
_diffrn_reflns_theta_min 6.518
_exptl_absorpt_coefficient_mu 4.820
_exptl_crystal_density_diffrn 1.695
_exptl_crystal_F_000 732
_exptl_crystal_size_max 0.220
_exptl_crystal_size_mid 0.100
_exptl_crystal_size_min 0.070
_refine_diff_density_max 0.730
_refine_diff_density_min -0.999
_refine_diff_density_rms 0.116
_refine_ls_extinction_method none
_refine_ls_goodness_of_fit_ref 1.086
_refine_ls_hydrogen_treatment constr
_refine_ls_matrix_type full
_refine_ls_number_parameters 371
_refine_ls_number_reflns 5287
_refine_ls_number_restraints 0
_refine_ls_restrained_S_all 1.086
_refine_ls_R_factor_all 0.1252
_refine_ls_R_factor_gt 0.0851
_refine_ls_shift/su_max 0.001
_refine_ls_shift/su_mean 0.000
_refine_ls_structure_factor_coef Fsqd
_refine_ls_weighting_details
;
 w=1/[\s^2^(Fo^2^)+(0.1307P)^2^]
 where P=(Fo^2^+2Fc^2^)/3
;
_refine_ls_weighting_scheme calc
_refine_ls_wR_factor_gt 0.2127
_refine_ls_wR_factor_ref 0.2651
_reflns_Friedel_coverage 0.000
_reflns_number_gt 2971
_reflns_number_total 5287
_reflns_threshold_expression 'I > 2\s(I)'
_cod_data_source_file c8ra07463a4.cif
_cod_data_source_block LASC2
_cod_original_cell_volume 1433.90(19)
_cod_database_code 7231676
_shelx_space_group_comment
;
The symmetry employed for this shelxl refinement is uniquely defined
by the following loop, which should always be used as a source of
symmetry information in preference to the above space-group names.
They are only intended as comments.
;
_shelx_estimated_absorpt_t_min 0.417
_shelx_estimated_absorpt_t_max 0.729
_shelxl_version_number 2013-2

loop_
_space_group_symop_operation_xyz
'x, y, z'
'-x, -y, -z'

loop_
_atom_site_label
_atom_site_type_symbol
_atom_site_fract_x
_atom_site_fract_y
_atom_site_fract_z
_atom_site_U_iso_or_equiv
_atom_site_adp_type
_atom_site_occupancy
_atom_site_site_symmetry_order
_atom_site_calc_flag
_atom_site_refinement_flags_posn
_atom_site_refinement_flags_adp
Zn1 Zn 0.47556(14) 0.84463(10) 0.23901(4) 0.0582(4) Uani 1 1 d . .
Br1 Br 0.78234(16) 0.59500(13) 0.50762(4) 0.0966(4) Uani 1 1 d . .
Br2 Br 0.2649(3) 1.25593(16) -0.00486(4) 0.1537(7) Uani 1 1 d . .
O2 O 0.0751(8) 0.3655(6) 0.2296(2) 0.0647(13) Uani 1 1 d . .
O5 O 0.6015(8) 0.9376(6) 0.1782(2) 0.0710(14) Uani 1 1 d . .
O4 O 0.6321(7) 0.9401(5) 0.30833(19) 0.0609(12) Uani 1 1 d . .
O3 O -0.2906(7) 0.2645(6) 0.3246(2) 0.0632(13) Uani 1 1 d . .
H3 H -0.3721 0.2632 0.2973 0.095 Uiso 1 1 calc R U
N2 N 0.2225(9) 0.8986(6) 0.2210(2) 0.0591(15) Uani 1 1 d . .
O1 O 0.0071(7) 0.5936(5) 0.32079(19) 0.0601(13) Uani 1 1 d . .
N1 N 0.4911(8) 0.6203(6) 0.2505(2) 0.0524(14) Uani 1 1 d . .
C28 C 0.1973(12) 0.9786(8) 0.1799(3) 0.066(2) Uani 1 1 d . .
H28 H 0.0787 1.0080 0.1757 0.080 Uiso 1 1 calc R U
C27 C 0.0576(11) 0.8479(9) 0.2546(3) 0.065(2) Uani 1 1 d . .
H27A H -0.0146 0.7310 0.2450 0.078 Uiso 1 1 calc R U
H27B H -0.0354 0.9121 0.2468 0.078 Uiso 1 1 calc R U
C12 C 0.6504(10) 0.6099(8) 0.3952(3) 0.0592(18) Uani 1 1 d . .
H12 H 0.6222 0.4945 0.3932 0.071 Uiso 1 1 calc R U
C4 C 0.5170(13) 1.0045(9) 0.1396(3) 0.065(2) Uani 1 1 d . .
C101 C -0.1163(12) 0.3199(9) 0.2486(3) 0.065(2) Uani 1 1 d . .
H10A H -0.1990 0.2157 0.2285 0.079 Uiso 1 1 calc R U
H10B H -0.1818 0.4047 0.2408 0.079 Uiso 1 1 calc R U
C10 C 0.6590(9) 0.8589(7) 0.3507(3) 0.0492(16) Uani 1 1 d . .
C7 C 0.7258(11) 0.6984(9) 0.4440(3) 0.0616(19) Uani 1 1 d . .
C26 C 0.5465(10) 0.5792(8) 0.2981(3) 0.0555(17) Uani 1 1 d . .
H26 H 0.5424 0.4682 0.3004 0.067 Uiso 1 1 calc R U
C13 C 0.1377(11) 0.8754(8) 0.3144(3) 0.0596(18) Uani 1 1 d . .
C11 C 0.6134(10) 0.6857(8) 0.3477(3) 0.0534(17) Uani 1 1 d . .
C18 C 0.1137(11) 0.7442(8) 0.3461(3) 0.0578(18) Uani 1 1 d . .
C8 C 0.7800(11) 0.8712(9) 0.4476(3) 0.0631(19) Uani 1 1 d . .
H8 H 0.8388 0.9333 0.4814 0.076 Uiso 1 1 calc R U
C100 C -0.0992(13) 0.3010(8) 0.3088(3) 0.070(2) Uani 1 1 d . .
H100 H -0.0469 0.2067 0.3156 0.084 Uiso 1 1 calc R U
C9 C 0.7469(10) 0.9466(8) 0.4023(3) 0.0580(18) Uani 1 1 d . .
H9 H 0.7835 1.0625 0.4049 0.070 Uiso 1 1 calc R U
C23 C 0.1273(16) 0.5766(11) 0.0823(4) 0.088(3) Uani 1 1 d . .
H23 H 0.1429 0.6284 0.0492 0.106 Uiso 1 1 calc R U
C21 C -0.0836(11) 0.4308(9) 0.1450(3) 0.0641(19) Uani 1 1 d . .
H21 H -0.2118 0.3805 0.1542 0.077 Uiso 1 1 calc R U
C17 C 0.1917(11) 0.7680(9) 0.4015(3) 0.065(2) Uani 1 1 d . .
H17 H 0.1778 0.6773 0.4229 0.077 Uiso 1 1 calc R U
C25 C 0.4492(11) 0.4975(9) 0.2028(3) 0.064(2) Uani 1 1 d . .
H25A H 0.4286 0.3874 0.2160 0.077 Uiso 1 1 calc R U
H25B H 0.5639 0.5203 0.1821 0.077 Uiso 1 1 calc R U
C102 C 0.0352(12) 0.4511(8) 0.3430(3) 0.065(2) Uani 1 1 d . .
H10C H 0.0053 0.4486 0.3813 0.078 Uiso 1 1 calc R U
H10D H 0.1742 0.4526 0.3430 0.078 Uiso 1 1 calc R U
C20 C 0.0811(12) 0.4306(8) 0.1805(3) 0.0579(18) Uani 1 1 d . .
C6 C 0.5528(16) 1.1320(11) 0.0531(4) 0.091(3) Uani 1 1 d . .
H6 H 0.6276 1.1668 0.0240 0.109 Uiso 1 1 calc R U
C19 C 0.2690(12) 0.4998(8) 0.1654(3) 0.0606(19) Uani 1 1 d . .
C22 C -0.0608(15) 0.5052(11) 0.0958(3) 0.082(3) Uani 1 1 d . .
H22 H -0.1732 0.5068 0.0717 0.098 Uiso 1 1 calc R U
C24 C 0.2917(14) 0.5727(10) 0.1168(3) 0.078(2) Uani 1 1 d . .
H24 H 0.4196 0.6199 0.1070 0.094 Uiso 1 1 calc R U
C3 C 0.3286(13) 1.0300(9) 0.1388(3) 0.066(2) Uani 1 1 d . .
C14 C 0.2420(11) 1.0314(9) 0.3391(4) 0.075(2) Uani 1 1 d . .
H14 H 0.2646 1.1225 0.3177 0.090 Uiso 1 1 calc R U
C15 C 0.3113(14) 1.0536(11) 0.3936(5) 0.090(3) Uani 1 1 d . .
H15 H 0.3762 1.1608 0.4102 0.108 Uiso 1 1 calc R U
C1 C 0.3697(19) 1.1567(10) 0.0538(3) 0.088(3) Uani 1 1 d . .
C2 C 0.2580(15) 1.1102(9) 0.0953(3) 0.084(3) Uani 1 1 d . .
H2 H 0.1345 1.1310 0.0951 0.101 Uiso 1 1 calc R U
C16 C 0.2884(11) 0.9228(11) 0.4250(4) 0.075(2) Uani 1 1 d . .
H16 H 0.3395 0.9397 0.4628 0.090 Uiso 1 1 calc R U
C5 C 0.6256(14) 1.0566(10) 0.0951(3) 0.087(3) Uani 1 1 d . .
H5 H 0.7504 1.0390 0.0943 0.105 Uiso 1 1 calc R U

loop_
_atom_site_aniso_label
_atom_site_aniso_U_11
_atom_site_aniso_U_22
_atom_site_aniso_U_33
_atom_site_aniso_U_23
_atom_site_aniso_U_13
_atom_site_aniso_U_12
Zn1 0.0643(7) 0.0466(5) 0.0645(6) 0.0099(4) 0.0041(5) 0.0182(5)
Br1 0.1189(10) 0.1131(8) 0.0772(6) 0.0315(5) 0.0055(6) 0.0631(7)
Br2 0.299(2) 0.1323(11) 0.0763(7) 0.0433(7) 0.0371(10) 0.1258(13)
O2 0.070(4) 0.058(3) 0.069(3) 0.012(2) 0.014(3) 0.021(3)
O5 0.073(4) 0.070(3) 0.067(3) 0.008(2) 0.004(3) 0.017(3)
O4 0.072(3) 0.036(2) 0.072(3) 0.010(2) 0.003(3) 0.012(2)
O3 0.052(3) 0.051(3) 0.089(3) 0.019(3) 0.011(3) 0.017(2)
N2 0.072(4) 0.042(3) 0.069(3) 0.017(3) 0.004(3) 0.026(3)
O1 0.063(3) 0.045(3) 0.070(3) 0.006(2) -0.008(2) 0.018(2)
N1 0.047(3) 0.043(3) 0.066(3) 0.000(2) 0.001(3) 0.016(3)
C28 0.072(5) 0.061(4) 0.076(5) 0.013(4) 0.004(4) 0.036(4)
C27 0.070(5) 0.058(4) 0.078(5) 0.028(4) 0.028(4) 0.027(4)
C12 0.061(5) 0.049(4) 0.077(5) 0.016(3) 0.012(4) 0.027(4)
C4 0.067(6) 0.053(4) 0.060(4) -0.001(3) 0.004(4) -0.003(4)
C101 0.067(6) 0.049(4) 0.071(5) 0.006(3) 0.005(4) 0.006(4)
C10 0.040(4) 0.039(3) 0.066(4) 0.007(3) -0.006(3) 0.011(3)
C7 0.059(5) 0.067(5) 0.065(4) 0.014(4) 0.003(4) 0.031(4)
C26 0.050(4) 0.041(3) 0.077(5) 0.001(3) 0.010(4) 0.017(3)
C13 0.061(5) 0.049(4) 0.071(4) 0.010(3) 0.014(4) 0.016(4)
C11 0.055(4) 0.044(3) 0.064(4) 0.013(3) 0.006(3) 0.018(3)
C18 0.061(5) 0.043(4) 0.068(4) 0.002(3) 0.008(4) 0.015(3)
C8 0.053(5) 0.068(5) 0.062(4) -0.002(3) -0.006(4) 0.016(4)
C100 0.080(6) 0.043(4) 0.086(5) 0.008(3) 0.010(5) 0.017(4)
C9 0.061(5) 0.044(4) 0.065(4) 0.002(3) -0.002(4) 0.013(3)
C23 0.110(8) 0.078(6) 0.067(5) 0.012(4) 0.005(5) 0.013(6)
C21 0.054(5) 0.059(4) 0.074(5) -0.001(4) 0.001(4) 0.012(4)
C17 0.064(5) 0.059(4) 0.066(4) 0.001(4) 0.013(4) 0.009(4)
C25 0.060(5) 0.059(4) 0.078(5) -0.003(4) 0.019(4) 0.022(4)
C102 0.088(6) 0.045(4) 0.066(4) 0.010(3) 0.007(4) 0.028(4)
C20 0.063(5) 0.047(4) 0.061(4) -0.001(3) 0.009(4) 0.012(4)
C6 0.111(9) 0.075(6) 0.066(5) 0.003(4) 0.021(6) -0.004(6)
C19 0.077(6) 0.048(4) 0.056(4) -0.006(3) 0.003(4) 0.022(4)
C22 0.089(7) 0.085(6) 0.068(5) -0.001(4) -0.014(5) 0.031(6)
C24 0.081(6) 0.074(5) 0.070(5) -0.003(4) 0.004(5) 0.012(5)
C3 0.080(6) 0.057(4) 0.062(4) 0.008(3) 0.008(4) 0.022(4)
C14 0.058(5) 0.053(4) 0.116(7) 0.006(4) 0.025(5) 0.014(4)
C15 0.091(7) 0.055(5) 0.122(8) -0.024(5) 0.032(6) 0.015(5)
C1 0.143(10) 0.060(5) 0.057(5) 0.010(4) 0.012(6) 0.027(6)
C2 0.127(8) 0.062(5) 0.067(5) 0.005(4) -0.001(5) 0.038(5)
C16 0.048(5) 0.079(6) 0.090(6) -0.020(5) 0.003(4) 0.015(4)
C5 0.102(8) 0.074(6) 0.062(5) 0.007(4) 0.008(5) -0.009(5)

loop_
_atom_type_symbol
_atom_type_description
_atom_type_scat_dispersion_real
_atom_type_scat_dispersion_imag
_atom_type_scat_source
C C 0.0181 0.0091 'International Tables Vol C Tables 4.2.6.8 and 6.1.1.4'
H H 0.0000 0.0000 'International Tables Vol C Tables 4.2.6.8 and 6.1.1.4'
N N 0.0311 0.0180 'International Tables Vol C Tables 4.2.6.8 and 6.1.1.4'
O O 0.0492 0.0322 'International Tables Vol C Tables 4.2.6.8 and 6.1.1.4'
Zn Zn -1.5491 0.6778 'International Tables Vol C Tables 4.2.6.8 and 6.1.1.4'
Br Br -0.6763 1.2805 'International Tables Vol C Tables 4.2.6.8 and 6.1.1.4'

loop_
_geom_angle_atom_site_label_1
_geom_angle_atom_site_label_2
_geom_angle_atom_site_label_3
_geom_angle
O5 Zn1 O4 111.4(2)
O5 Zn1 N1 114.0(2)
O4 Zn1 N1 94.0(2)
O5 Zn1 N2 97.4(2)
O4 Zn1 N2 116.9(2)
N1 Zn1 N2 123.9(2)
C20 O2 C101 115.2(6)
C4 O5 Zn1 123.8(5)
C10 O4 Zn1 125.1(4)
C28 N2 C27 117.4(6)
C28 N2 Zn1 120.8(6)
C27 N2 Zn1 121.8(4)
C18 O1 C102 119.1(5)
C26 N1 C25 118.0(6)
C26 N1 Zn1 122.4(4)
C25 N1 Zn1 119.5(4)
N2 C28 C3 127.7(7)
N2 C27 C13 109.6(6)
C7 C12 C11 121.3(6)
O5 C4 C3 125.6(7)
O5 C4 C5 116.6(8)
C3 C4 C5 117.7(8)
O2 C101 C100 111.3(7)
O4 C10 C11 123.5(6)
O4 C10 C9 119.3(6)
C11 C10 C9 117.2(6)
C12 C7 C8 120.5(7)
C12 C7 Br1 120.9(5)
C8 C7 Br1 118.4(5)
N1 C26 C11 126.1(6)
C18 C13 C14 118.4(7)
C18 C13 C27 120.0(6)
C14 C13 C27 121.6(7)
C12 C11 C10 119.3(6)
C12 C11 C26 115.6(6)
C10 C11 C26 124.9(6)
O1 C18 C13 116.8(6)
O1 C18 C17 122.8(6)
C13 C18 C17 120.4(6)
C9 C8 C7 119.1(7)
O3 C100 C101 107.9(7)
O3 C100 C102 109.7(6)
C101 C100 C102 113.4(6)
C8 C9 C10 122.6(6)
C24 C23 C22 120.5(9)
C20 C21 C22 120.0(8)
C16 C17 C18 119.9(7)
N1 C25 C19 111.4(5)
O1 C102 C100 109.4(6)
O2 C20 C21 124.6(7)
O2 C20 C19 116.2(7)
C21 C20 C19 119.2(7)
C5 C6 C1 119.6(9)
C24 C19 C20 120.8(8)
C24 C19 C25 119.3(8)
C20 C19 C25 119.9(7)
C23 C22 C21 119.7(8)
C19 C24 C23 119.8(9)
C4 C3 C2 119.7(8)
C4 C3 C28 124.4(7)
C2 C3 C28 115.9(8)
C15 C14 C13 120.5(8)
C14 C15 C16 120.9(8)
C2 C1 C6 122.1(9)
C2 C1 Br2 117.9(9)
C6 C1 Br2 120.0(7)
C1 C2 C3 119.4(9)
C17 C16 C15 119.8(8)
C6 C5 C4 121.4(10)

loop_
_geom_bond_atom_site_label_1
_geom_bond_atom_site_label_2
_geom_bond_distance
Zn1 O5 1.920(5)
Zn1 O4 1.937(5)
Zn1 N1 1.995(5)
Zn1 N2 2.006(6)
Br1 C7 1.903(7)
Br2 C1 1.907(9)
O2 C20 1.358(8)
O2 C101 1.447(9)
O5 C4 1.316(9)
O4 C10 1.311(7)
O3 C100 1.416(9)
N2 C28 1.278(8)
N2 C27 1.487(9)
O1 C18 1.373(7)
O1 C102 1.423(7)
N1 C26 1.294(8)
N1 C25 1.482(8)
C28 C3 1.453(11)
C27 C13 1.503(10)
C12 C7 1.356(9)
C12 C11 1.405(9)
C4 C3 1.425(10)
C4 C5 1.427(11)
C101 C100 1.493(10)
C10 C11 1.424(8)
C10 C9 1.426(9)
C7 C8 1.417(10)
C26 C11 1.436(9)
C13 C18 1.384(9)
C13 C14 1.400(10)
C18 C17 1.399(9)
C8 C9 1.351(9)
C100 C102 1.515(10)
C23 C24 1.384(11)
C23 C22 1.391(12)
C21 C20 1.389(10)
C21 C22 1.403(11)
C17 C16 1.371(10)
C25 C19 1.508(10)
C20 C19 1.402(10)
C6 C5 1.381(12)
C6 C1 1.388(12)
C19 C24 1.383(10)
C3 C2 1.428(10)
C14 C15 1.363(12)
C15 C16 1.377(12)
C1 C2 1.370(12)
